data_4121142
loop_
_publ_author_name
'Ie-Rang Jeon'
'Jesse G. Park'
'Dianne J. Xiao'
'T. David Harris'

_publ_contact_author
;
        T. David Harris
        Department of Chemistry
    Northwestern University
    2145 Sheridan Road
    Evanston, IL 60201-3113
    USA
;
_publ_contact_author_email dharris@northwestern.edu
_publ_contact_author_phone '(1)847 467 4176'
_publ_section_title
;
 An Azophenine Radical-Bridged Fe2 Single-Molecule Magnet with Record
 Magnetic Exchange Coupling
;
_journal_name_full 'Journal of the American Chemical Society'
_journal_page_first 16845
_journal_page_last 16848
_journal_paper_doi 10.1021/ja409927v
_journal_volume 135
_journal_year 2013
_chemical_formula_moiety 'C66 H58 Fe2 N12, 2(C F3 O3 S), 2(C2 H3 N)'
_chemical_formula_sum 'C72 H64 F6 Fe2 N14 O6 S2'
_chemical_formula_weight 1511.19
_chemical_name_systematic
;
 ?
;
_space_group_IT_number 2
_symmetry_cell_setting triclinic
_symmetry_space_group_name_Hall '-P 1'
_symmetry_space_group_name_H-M 'P -1'
_atom_sites_solution_hydrogens geom
_atom_sites_solution_primary direct
_atom_sites_solution_secondary difmap
_audit_creation_method SHELXL-97
_cell_angle_alpha 92.025(5)
_cell_angle_beta 95.163(6)
_cell_angle_gamma 98.994(6)
_cell_formula_units_Z 1
_cell_length_a 8.6045(11)
_cell_length_b 13.6252(16)
_cell_length_c 15.0150(18)
_cell_measurement_reflns_used 8482
_cell_measurement_temperature 100(2)
_cell_measurement_theta_max 67.34
_cell_measurement_theta_min 5.76
_cell_volume 1729.4(4)
_computing_cell_refinement 'Bruker SAINT'
_computing_data_collection 'Bruker APEX2'
_computing_data_reduction 'Bruker SAINT'
_computing_publication_material 'WinGX (Farrugia, 1999)'
_computing_structure_refinement 'SHELXL-97 (Sheldrick, 2008)'
_computing_structure_solution SIR92
_diffrn_ambient_temperature 100(2)
_diffrn_measured_fraction_theta_full 'ACTA 50'
_diffrn_measured_fraction_theta_max 0.876
_diffrn_measurement_device_type 'Bruker APEX-II CCD'
_diffrn_measurement_method '\f and \w scans'
_diffrn_radiation_monochromator graphite
_diffrn_radiation_source 'fine-focus sealed tube'
_diffrn_radiation_type CuK\a
_diffrn_radiation_wavelength 1.54178
_diffrn_reflns_av_R_equivalents 0.0155
_diffrn_reflns_av_sigmaI/netI 0.0220
_diffrn_reflns_limit_h_max 8
_diffrn_reflns_limit_h_min -10
_diffrn_reflns_limit_k_max 15
_diffrn_reflns_limit_k_min -16
_diffrn_reflns_limit_l_max 18
_diffrn_reflns_limit_l_min -16
_diffrn_reflns_number 15413
_diffrn_reflns_theta_full 'ACTA 50'
_diffrn_reflns_theta_max 67.63
_diffrn_reflns_theta_min 5.76
_exptl_absorpt_coefficient_mu 4.608
_exptl_absorpt_correction_T_max 0.8023
_exptl_absorpt_correction_T_min 0.3033
_exptl_absorpt_correction_type empirical
_exptl_absorpt_process_details sadabs
_exptl_crystal_colour 'translucent dark yellow'
_exptl_crystal_density_diffrn 1.451
_exptl_crystal_description needle
_exptl_crystal_F_000 780
_exptl_crystal_size_max 0.34
_exptl_crystal_size_mid 0.12
_exptl_crystal_size_min 0.05
_refine_diff_density_max 1.049
_refine_diff_density_min -0.922
_refine_diff_density_rms 0.075
_refine_ls_extinction_method none
_refine_ls_goodness_of_fit_ref 0.805
_refine_ls_hydrogen_treatment constr
_refine_ls_matrix_type full
_refine_ls_number_parameters 461
_refine_ls_number_reflns 5479
_refine_ls_number_restraints 0
_refine_ls_restrained_S_all 0.805
_refine_ls_R_factor_all 0.0544
_refine_ls_R_factor_gt 0.0527
_refine_ls_shift/su_max 0.000
_refine_ls_shift/su_mean 0.000
_refine_ls_structure_factor_coef Fsqd
_refine_ls_weighting_details 'calc w=1/[\s^2^(Fo^2^)+(0.1163P)^2^+5.6647P] where P=(Fo^2^+2Fc^2^)/3'
_refine_ls_weighting_scheme calc
_refine_ls_wR_factor_gt 0.1491
_refine_ls_wR_factor_ref 0.1527
_reflns_number_gt 5331
_reflns_number_total 5479
_reflns_threshold_expression >2\s(I)
_cod_data_source_file ja409927v_si_002.cif
_cod_data_source_block compound_1
_cod_database_code 4121142

loop_
_symmetry_equiv_pos_as_xyz
'x, y, z'
'-x, -y, -z'

loop_
_atom_site_label
_atom_site_type_symbol
_atom_site_fract_x
_atom_site_fract_y
_atom_site_fract_z
_atom_site_U_iso_or_equiv
_atom_site_adp_type
_atom_site_occupancy
_atom_site_symmetry_multiplicity
_atom_site_calc_flag
_atom_site_refinement_flags
Fe1 Fe 0.39197(6) 0.20135(3) 0.18250(3) 0.01632(17) Uani 1 1 d .
S1 S 0.1436(2) 0.31068(8) 0.58019(7) 0.0634(4) Uani 1 1 d .
F1 F -0.0755(5) 0.4240(2) 0.5525(3) 0.1015(17) Uani 1 1 d .
F2 F -0.0013(3) 0.36439(17) 0.43302(17) 0.0463(6) Uani 1 1 d .
F3 F -0.1547(4) 0.2702(2) 0.5108(3) 0.0741(10) Uani 1 1 d .
N1 N 0.5616(3) 0.10559(18) 0.16094(17) 0.0183(5) Uani 1 1 d .
N2 N 0.3065(3) 0.12878(18) 0.05972(17) 0.0179(5) Uani 1 1 d .
C11 C 0.1924(4) 0.1980(2) -0.0762(2) 0.0205(7) Uani 1 1 d .
H11 H 0.2931 0.2082 -0.0988 0.025 Uiso 1 1 calc R
C12 C 0.0642(4) 0.2287(2) -0.1239(2) 0.0256(7) Uani 1 1 d .
H12 H 0.0775 0.2596 -0.1790 0.031 Uiso 1 1 calc R
C13 C -0.0834(4) 0.2144(2) -0.0913(2) 0.0295(8) Uani 1 1 d .
H13 H -0.1709 0.2360 -0.1237 0.035 Uiso 1 1 calc R
O1 O 0.2628(6) 0.3968(3) 0.5752(2) 0.0725(12) Uani 1 1 d .
O2 O 0.0879(9) 0.2961(3) 0.6669(2) 0.131(3) Uani 1 1 d .
O3 O 0.1708(5) 0.2229(2) 0.5315(2) 0.0598(10) Uani 1 1 d .
N3 N 0.2350(3) 0.32327(19) 0.19057(18) 0.0205(6) Uani 1 1 d .
N4 N 0.4674(3) 0.28084(19) 0.32065(17) 0.0204(6) Uani 1 1 d .
N6 N 0.3068(3) 0.09551(19) 0.27886(17) 0.0199(6) Uani 1 1 d .
N5 N 0.5588(3) 0.32868(19) 0.15271(18) 0.0213(6) Uani 1 1 d .
C4 C 0.6816(4) 0.0897(2) 0.2262(2) 0.0205(7) Uani 1 1 d .
C10 C 0.1744(4) 0.1524(2) 0.0046(2) 0.0179(6) Uani 1 1 d .
N7 N 0.4508(5) 0.6879(3) 0.1621(3) 0.0534(10) Uani 1 1 d .
C20 C 0.2529(4) 0.3736(2) 0.2707(2) 0.0208(7) Uani 1 1 d .
C19 C 0.1944(4) 0.4620(2) 0.2837(2) 0.0258(7) Uani 1 1 d .
H19 H 0.2099 0.4960 0.3410 0.031 Uiso 1 1 calc R
C18 C 0.1139(5) 0.4999(3) 0.2130(3) 0.0310(8) Uani 1 1 d .
H18 H 0.0715 0.5597 0.2206 0.037 Uiso 1 1 calc R
C17 C 0.0962(5) 0.4491(3) 0.1304(2) 0.0300(8) Uani 1 1 d .
H17 H 0.0414 0.4733 0.0802 0.036 Uiso 1 1 calc R
C16 C 0.1593(4) 0.3626(2) 0.1222(2) 0.0249(7) Uani 1 1 d .
H16 H 0.1485 0.3290 0.0649 0.030 Uiso 1 1 calc R
C21 C 0.3335(4) 0.3273(2) 0.3475(2) 0.0227(7) Uani 1 1 d .
H21A H 0.3726 0.3790 0.3957 0.027 Uiso 1 1 calc R
H21B H 0.2558 0.2762 0.3717 0.027 Uiso 1 1 calc R
C28 C 0.4966(4) 0.2037(2) 0.3840(2) 0.0232(7) Uani 1 1 d .
H28A H 0.4909 0.2294 0.4460 0.028 Uiso 1 1 calc R
H28B H 0.6039 0.1875 0.3797 0.028 Uiso 1 1 calc R
C29 C 0.3752(4) 0.1107(2) 0.3633(2) 0.0221(7) Uani 1 1 d .
C33 C 0.2103(4) 0.0081(2) 0.2563(2) 0.0243(7) Uani 1 1 d .
H33 H 0.1634 -0.0035 0.1964 0.029 Uiso 1 1 calc R
C32 C 0.1772(5) -0.0648(2) 0.3164(2) 0.0292(8) Uani 1 1 d .
H32 H 0.1103 -0.1257 0.2982 0.035 Uiso 1 1 calc R
C31 C 0.2444(5) -0.0465(3) 0.4043(2) 0.0306(8) Uani 1 1 d .
H31 H 0.2229 -0.0947 0.4476 0.037 Uiso 1 1 calc R
C30 C 0.3428(5) 0.0424(3) 0.4278(2) 0.0277(8) Uani 1 1 d .
H30 H 0.3878 0.0567 0.4879 0.033 Uiso 1 1 calc R
C22 C 0.6095(4) 0.3568(2) 0.3142(2) 0.0243(7) Uani 1 1 d .
H22A H 0.7055 0.3276 0.3316 0.029 Uiso 1 1 calc R
H22B H 0.6077 0.4136 0.3568 0.029 Uiso 1 1 calc R
C23 C 0.6180(4) 0.3942(2) 0.2206(2) 0.0216(7) Uani 1 1 d .
C24 C 0.6923(4) 0.4893(3) 0.2056(3) 0.0310(8) Uani 1 1 d .
H24 H 0.7325 0.5353 0.2544 0.037 Uiso 1 1 calc R
C25 C 0.7068(5) 0.5158(3) 0.1186(3) 0.0352(9) Uani 1 1 d .
H25 H 0.7547 0.5812 0.1069 0.042 Uiso 1 1 calc R
C26 C 0.6518(4) 0.4473(3) 0.0485(3) 0.0308(8) Uani 1 1 d .
H26 H 0.6655 0.4633 -0.0116 0.037 Uiso 1 1 calc R
C27 C 0.5761(4) 0.3546(2) 0.0684(2) 0.0241(7) Uani 1 1 d .
H27 H 0.5349 0.3075 0.0206 0.029 Uiso 1 1 calc R
C9 C 0.6674(5) 0.0039(3) 0.2755(2) 0.0284(8) Uani 1 1 d .
H9 H 0.5813 -0.0484 0.2602 0.034 Uiso 1 1 calc R
C8 C 0.7773(5) -0.0050(3) 0.3460(2) 0.0386(10) Uani 1 1 d .
H8 H 0.7670 -0.0635 0.3790 0.046 Uiso 1 1 calc R
C7 C 0.9026(5) 0.0709(4) 0.3690(3) 0.0428(11) Uani 1 1 d .
H7 H 0.9765 0.0655 0.4188 0.051 Uiso 1 1 calc R
C5 C 0.8128(4) 0.1638(3) 0.2481(2) 0.0291(8) Uani 1 1 d .
H5 H 0.8279 0.2210 0.2135 0.035 Uiso 1 1 calc R
C2 C 0.5357(4) 0.0504(2) 0.0856(2) 0.0162(6) Uani 1 1 d .
C3 C 0.3963(4) 0.0680(2) 0.0245(2) 0.0165(6) Uani 1 1 d .
C14 C -0.1022(4) 0.1684(3) -0.0113(3) 0.0301(8) Uani 1 1 d .
H14 H -0.2029 0.1587 0.0112 0.036 Uiso 1 1 calc R
C15 C 0.0255(4) 0.1363(2) 0.0364(2) 0.0248(7) Uani 1 1 d .
H15 H 0.0111 0.1035 0.0905 0.030 Uiso 1 1 calc R
C1 C 0.6306(4) -0.0188(2) 0.0591(2) 0.0180(6) Uani 1 1 d .
H1 H 0.7152 -0.0320 0.0997 0.022 Uiso 1 1 calc R
C36 C -0.0301(7) 0.3446(3) 0.5159(3) 0.0536(13) Uani 1 1 d .
C35 C 0.4459(5) 0.7034(3) 0.2374(3) 0.0411(10) Uani 1 1 d .
C34 C 0.4338(9) 0.7211(4) 0.3318(4) 0.0681(16) Uani 1 1 d .
H34A H 0.3222 0.7157 0.3425 0.102 Uiso 1 1 calc R
H34B H 0.4890 0.7880 0.3510 0.102 Uiso 1 1 calc R
H34C H 0.4821 0.6717 0.3658 0.102 Uiso 1 1 calc R
C6 C 0.9201(5) 0.1541(3) 0.3195(3) 0.0393(10) Uani 1 1 d .
H6 H 1.0075 0.2055 0.3349 0.047 Uiso 1 1 calc R

loop_
_atom_site_aniso_label
_atom_site_aniso_U_11
_atom_site_aniso_U_22
_atom_site_aniso_U_33
_atom_site_aniso_U_23
_atom_site_aniso_U_13
_atom_site_aniso_U_12
Fe1 0.0210(3) 0.0139(3) 0.0142(3) 0.00007(17) 0.00431(19) 0.00190(19)
S1 0.1286(13) 0.0305(5) 0.0215(5) 0.0007(4) 0.0010(6) -0.0135(6)
F1 0.156(4) 0.0348(15) 0.132(3) -0.0028(17) 0.110(3) 0.0199(18)
F2 0.0537(16) 0.0378(12) 0.0520(14) 0.0090(10) 0.0183(12) 0.0128(11)
F3 0.071(2) 0.0433(15) 0.113(3) 0.0070(16) 0.053(2) -0.0009(14)
N1 0.0221(14) 0.0164(12) 0.0166(12) -0.0013(10) 0.0038(10) 0.0028(10)
N2 0.0201(14) 0.0159(12) 0.0173(12) -0.0004(10) 0.0031(10) 0.0010(10)
C11 0.0243(18) 0.0168(14) 0.0204(15) -0.0007(12) 0.0043(13) 0.0021(13)
C12 0.034(2) 0.0194(15) 0.0221(16) 0.0017(12) -0.0014(14) 0.0032(14)
C13 0.027(2) 0.0230(17) 0.0368(19) 0.0026(14) -0.0085(15) 0.0040(14)
O1 0.116(3) 0.0435(18) 0.0430(18) 0.0002(14) -0.0178(19) -0.020(2)
O2 0.288(8) 0.059(2) 0.0225(17) 0.0000(16) 0.024(3) -0.051(4)
O3 0.099(3) 0.0307(15) 0.0456(18) 0.0027(13) -0.0169(17) 0.0100(16)
N3 0.0223(15) 0.0176(12) 0.0219(13) 0.0016(10) 0.0053(11) 0.0019(11)
N4 0.0224(15) 0.0196(13) 0.0195(13) -0.0008(10) 0.0042(11) 0.0035(11)
N6 0.0229(15) 0.0184(13) 0.0196(13) 0.0013(10) 0.0065(11) 0.0039(11)
N5 0.0222(15) 0.0171(12) 0.0247(14) 0.0007(10) 0.0060(11) 0.0018(11)
C4 0.0209(17) 0.0269(16) 0.0156(14) -0.0038(12) 0.0018(12) 0.0109(13)
C10 0.0217(17) 0.0130(14) 0.0181(15) -0.0036(11) 0.0012(12) 0.0016(12)
N7 0.041(2) 0.072(3) 0.050(2) 0.0067(19) 0.0102(18) 0.0126(19)
C20 0.0225(17) 0.0183(15) 0.0217(15) -0.0009(12) 0.0077(13) 0.0005(13)
C19 0.0281(19) 0.0227(16) 0.0274(17) -0.0024(13) 0.0080(14) 0.0045(14)
C18 0.034(2) 0.0245(17) 0.038(2) 0.0029(15) 0.0092(16) 0.0111(15)
C17 0.032(2) 0.0284(18) 0.0323(19) 0.0063(14) 0.0070(15) 0.0105(15)
C16 0.0280(19) 0.0249(16) 0.0216(16) 0.0023(13) 0.0027(13) 0.0036(14)
C21 0.0268(18) 0.0218(16) 0.0204(15) -0.0020(12) 0.0051(13) 0.0056(13)
C28 0.0286(19) 0.0254(16) 0.0163(15) 0.0001(12) 0.0036(13) 0.0062(14)
C29 0.0253(18) 0.0238(16) 0.0202(15) 0.0017(12) 0.0075(13) 0.0099(13)
C33 0.0297(19) 0.0218(16) 0.0221(16) 0.0002(12) 0.0071(14) 0.0036(14)
C32 0.038(2) 0.0191(16) 0.0328(19) 0.0048(14) 0.0118(16) 0.0053(15)
C31 0.043(2) 0.0232(17) 0.0298(18) 0.0109(14) 0.0109(16) 0.0118(15)
C30 0.037(2) 0.0293(18) 0.0210(16) 0.0053(13) 0.0071(14) 0.0152(15)
C22 0.0236(18) 0.0243(16) 0.0229(16) -0.0035(13) 0.0012(13) -0.0012(14)
C23 0.0165(17) 0.0206(15) 0.0277(17) -0.0001(13) 0.0027(13) 0.0034(13)
C24 0.029(2) 0.0196(16) 0.042(2) -0.0030(14) 0.0043(16) -0.0022(14)
C25 0.033(2) 0.0224(17) 0.049(2) 0.0097(16) 0.0067(17) -0.0027(15)
C26 0.027(2) 0.0290(18) 0.037(2) 0.0132(15) 0.0083(15) 0.0016(15)
C27 0.0223(17) 0.0252(16) 0.0254(17) 0.0017(13) 0.0062(13) 0.0034(14)
C9 0.036(2) 0.0319(18) 0.0203(16) 0.0005(13) 0.0063(15) 0.0132(16)
C8 0.049(3) 0.053(2) 0.0224(18) 0.0064(16) 0.0072(17) 0.032(2)
C7 0.036(2) 0.073(3) 0.0224(18) -0.0123(18) -0.0077(16) 0.030(2)
C5 0.0252(19) 0.0318(18) 0.0303(18) -0.0082(14) 0.0056(15) 0.0047(15)
C2 0.0170(16) 0.0154(14) 0.0155(14) 0.0030(11) 0.0036(12) -0.0012(12)
C3 0.0186(16) 0.0142(14) 0.0166(14) 0.0029(11) 0.0049(12) -0.0002(12)
C14 0.0202(19) 0.0253(17) 0.045(2) 0.0062(15) 0.0053(15) 0.0003(14)
C15 0.0251(19) 0.0212(16) 0.0289(17) 0.0068(13) 0.0057(14) 0.0033(14)
C1 0.0200(16) 0.0164(14) 0.0176(15) 0.0012(11) 0.0036(12) 0.0016(12)
C36 0.078(4) 0.0242(19) 0.064(3) -0.0032(19) 0.042(3) 0.007(2)
C35 0.038(2) 0.040(2) 0.047(3) 0.0100(18) 0.0092(19) 0.0093(18)
C34 0.101(5) 0.057(3) 0.050(3) 0.002(2) 0.018(3) 0.015(3)
C6 0.024(2) 0.054(2) 0.038(2) -0.0182(19) -0.0023(16) 0.0096(18)

loop_
_atom_type_symbol
_atom_type_description
_atom_type_scat_dispersion_real
_atom_type_scat_dispersion_imag
_atom_type_scat_source
C C 0.0181 0.0091 'International Tables Vol C Tables 4.2.6.8 and 6.1.1.4'
N N 0.0311 0.0180 'International Tables Vol C Tables 4.2.6.8 and 6.1.1.4'
O O 0.0492 0.0322 'International Tables Vol C Tables 4.2.6.8 and 6.1.1.4'
F F 0.0727 0.0534 'International Tables Vol C Tables 4.2.6.8 and 6.1.1.4'
S S 0.3331 0.5567 'International Tables Vol C Tables 4.2.6.8 and 6.1.1.4'
Fe Fe -1.1336 3.1974 'International Tables Vol C Tables 4.2.6.8 and 6.1.1.4'
H H 0.0000 0.0000 'International Tables Vol C Tables 4.2.6.8 and 6.1.1.4'

loop_
_geom_angle_atom_site_label_1
_geom_angle_atom_site_label_2
_geom_angle_atom_site_label_3
_geom_angle
_geom_angle_site_symmetry_1
_geom_angle_site_symmetry_3
N2 Fe1 N1 76.83(10) . .
N2 Fe1 N5 105.76(10) . .
N1 Fe1 N5 90.33(10) . .
N2 Fe1 N6 103.47(10) . .
N1 Fe1 N6 85.53(10) . .
N5 Fe1 N6 148.67(11) . .
N2 Fe1 N4 175.77(10) . .
N1 Fe1 N4 106.50(10) . .
N5 Fe1 N4 77.04(10) . .
N6 Fe1 N4 74.46(10) . .
N2 Fe1 N3 101.98(10) . .
N1 Fe1 N3 170.00(9) . .
N5 Fe1 N3 80.39(10) . .
N6 Fe1 N3 104.34(10) . .
N4 Fe1 N3 75.20(10) . .
O2 S1 O3 116.3(2) . .
O2 S1 O1 115.1(2) . .
O3 S1 O1 114.5(3) . .
O2 S1 C36 101.8(4) . .
O3 S1 C36 103.1(2) . .
O1 S1 C36 103.1(2) . .
C2 N1 C4 119.8(3) . .
C2 N1 Fe1 115.8(2) . .
C4 N1 Fe1 123.83(19) . .
C3 N2 C10 118.2(3) . .
C3 N2 Fe1 117.1(2) . .
C10 N2 Fe1 123.78(19) . .
C12 C11 C10 120.4(3) . .
C12 C11 H11 119.8 . .
C10 C11 H11 119.8 . .
C11 C12 C13 120.3(3) . .
C11 C12 H12 119.9 . .
C13 C12 H12 119.9 . .
C14 C13 C12 119.6(3) . .
C14 C13 H13 120.2 . .
C12 C13 H13 120.2 . .
C16 N3 C20 117.2(3) . .
C16 N3 Fe1 127.2(2) . .
C20 N3 Fe1 113.7(2) . .
C28 N4 C21 108.7(2) . .
C28 N4 C22 112.9(3) . .
C21 N4 C22 111.2(2) . .
C28 N4 Fe1 107.16(18) . .
C21 N4 Fe1 107.75(19) . .
C22 N4 Fe1 108.91(18) . .
C29 N6 C33 118.2(3) . .
C29 N6 Fe1 117.0(2) . .
C33 N6 Fe1 123.9(2) . .
C23 N5 C27 119.2(3) . .
C23 N5 Fe1 117.3(2) . .
C27 N5 Fe1 121.8(2) . .
C5 C4 C9 118.5(3) . .
C5 C4 N1 120.0(3) . .
C9 C4 N1 121.3(3) . .
C11 C10 C15 119.3(3) . .
C11 C10 N2 121.8(3) . .
C15 C10 N2 118.7(3) . .
N3 C20 C19 122.4(3) . .
N3 C20 C21 116.8(3) . .
C19 C20 C21 120.7(3) . .
C18 C19 C20 119.4(3) . .
C18 C19 H19 120.3 . .
C20 C19 H19 120.3 . .
C19 C18 C17 118.5(3) . .
C19 C18 H18 120.8 . .
C17 C18 H18 120.8 . .
C16 C17 C18 118.9(3) . .
C16 C17 H17 120.5 . .
C18 C17 H17 120.5 . .
N3 C16 C17 123.6(3) . .
N3 C16 H16 118.2 . .
C17 C16 H16 118.2 . .
N4 C21 C20 112.2(3) . .
N4 C21 H21A 109.2 . .
C20 C21 H21A 109.2 . .
N4 C21 H21B 109.2 . .
C20 C21 H21B 109.2 . .
H21A C21 H21B 107.9 . .
N4 C28 C29 110.4(3) . .
N4 C28 H28A 109.6 . .
C29 C28 H28A 109.6 . .
N4 C28 H28B 109.6 . .
C29 C28 H28B 109.6 . .
H28A C28 H28B 108.1 . .
N6 C29 C30 121.9(3) . .
N6 C29 C28 117.1(3) . .
C30 C29 C28 121.0(3) . .
N6 C33 C32 122.9(3) . .
N6 C33 H33 118.5 . .
C32 C33 H33 118.5 . .
C33 C32 C31 118.2(3) . .
C33 C32 H32 120.9 . .
C31 C32 H32 120.9 . .
C30 C31 C32 119.2(3) . .
C30 C31 H31 120.4 . .
C32 C31 H31 120.4 . .
C31 C30 C29 119.5(3) . .
C31 C30 H30 120.3 . .
C29 C30 H30 120.3 . .
N4 C22 C23 112.2(3) . .
N4 C22 H22A 109.2 . .
C23 C22 H22A 109.2 . .
N4 C22 H22B 109.2 . .
C23 C22 H22B 109.2 . .
H22A C22 H22B 107.9 . .
N5 C23 C24 121.6(3) . .
N5 C23 C22 116.5(3) . .
C24 C23 C22 121.8(3) . .
C25 C24 C23 118.7(3) . .
C25 C24 H24 120.6 . .
C23 C24 H24 120.6 . .
C24 C25 C26 119.9(3) . .
C24 C25 H25 120.0 . .
C26 C25 H25 120.0 . .
C25 C26 C27 118.1(3) . .
C25 C26 H26 120.9 . .
C27 C26 H26 120.9 . .
N5 C27 C26 122.4(3) . .
N5 C27 H27 118.8 . .
C26 C27 H27 118.8 . .
C8 C9 C4 120.4(4) . .
C8 C9 H9 119.8 . .
C4 C9 H9 119.8 . .
C9 C8 C7 120.2(4) . .
C9 C8 H8 119.9 . .
C7 C8 H8 119.9 . .
C6 C7 C8 119.8(4) . .
C6 C7 H7 120.1 . .
C8 C7 H7 120.1 . .
C6 C5 C4 120.1(4) . .
C6 C5 H5 119.9 . .
C4 C5 H5 119.9 . .
N1 C2 C1 125.1(3) . .
N1 C2 C3 115.1(3) . .
C1 C2 C3 119.8(3) . .
N2 C3 C1 127.0(3) . 2_655
N2 C3 C2 114.6(3) . .
C1 C3 C2 118.4(3) 2_655 .
C13 C14 C15 120.5(3) . .
C13 C14 H14 119.8 . .
C15 C14 H14 119.8 . .
C14 C15 C10 120.0(3) . .
C14 C15 H15 120.0 . .
C10 C15 H15 120.0 . .
C3 C1 C2 121.7(3) 2_655 .
C3 C1 H1 119.1 2_655 .
C2 C1 H1 119.1 . .
F2 C36 F1 107.6(4) . .
F2 C36 F3 107.0(4) . .
F1 C36 F3 107.1(4) . .
F2 C36 S1 111.5(3) . .
F1 C36 S1 111.8(4) . .
F3 C36 S1 111.6(3) . .
N7 C35 C34 177.9(5) . .
C35 C34 H34A 109.5 . .
C35 C34 H34B 109.5 . .
H34A C34 H34B 109.5 . .
C35 C34 H34C 109.5 . .
H34A C34 H34C 109.5 . .
H34B C34 H34C 109.5 . .
C7 C6 C5 120.8(4) . .
C7 C6 H6 119.6 . .
C5 C6 H6 119.6 . .

loop_
_geom_bond_atom_site_label_1
_geom_bond_atom_site_label_2
_geom_bond_distance
_geom_bond_site_symmetry_2
Fe1 N2 2.078(3) .
Fe1 N1 2.142(3) .
Fe1 N5 2.159(3) .
Fe1 N6 2.172(3) .
Fe1 N4 2.297(3) .
Fe1 N3 2.306(3) .
S1 O2 1.437(4) .
S1 O3 1.441(3) .
S1 O1 1.442(4) .
S1 C36 1.834(6) .
F1 C36 1.325(5) .
F2 C36 1.320(5) .
F3 C36 1.350(6) .
N1 C2 1.318(4) .
N1 C4 1.406(4) .
N2 C3 1.344(4) .
N2 C10 1.430(4) .
C11 C12 1.389(5) .
C11 C10 1.392(4) .
C11 H11 0.9500 .
C12 C13 1.391(5) .
C12 H12 0.9500 .
C13 C14 1.384(5) .
C13 H13 0.9500 .
N3 C16 1.339(4) .
N3 C20 1.347(4) .
N4 C28 1.478(4) .
N4 C21 1.478(4) .
N4 C22 1.486(4) .
N6 C29 1.344(4) .
N6 C33 1.354(4) .
N5 C23 1.340(4) .
N5 C27 1.341(4) .
C4 C5 1.398(5) .
C4 C9 1.401(5) .
C10 C15 1.395(5) .
N7 C35 1.148(6) .
C20 C19 1.391(5) .
C20 C21 1.502(5) .
C19 C18 1.376(5) .
C19 H19 0.9500 .
C18 C17 1.383(5) .
C18 H18 0.9500 .
C17 C16 1.379(5) .
C17 H17 0.9500 .
C16 H16 0.9500 .
C21 H21A 0.9900 .
C21 H21B 0.9900 .
C28 C29 1.515(5) .
C28 H28A 0.9900 .
C28 H28B 0.9900 .
C29 C30 1.383(5) .
C33 C32 1.380(5) .
C33 H33 0.9500 .
C32 C31 1.390(5) .
C32 H32 0.9500 .
C31 C30 1.380(5) .
C31 H31 0.9500 .
C30 H30 0.9500 .
C22 C23 1.516(5) .
C22 H22A 0.9900 .
C22 H22B 0.9900 .
C23 C24 1.388(5) .
C24 C25 1.379(6) .
C24 H24 0.9500 .
C25 C26 1.380(6) .
C25 H25 0.9500 .
C26 C27 1.383(5) .
C26 H26 0.9500 .
C27 H27 0.9500 .
C9 C8 1.377(6) .
C9 H9 0.9500 .
C8 C7 1.383(7) .
C8 H8 0.9500 .
C7 C6 1.372(7) .
C7 H7 0.9500 .
C5 C6 1.376(6) .
C5 H5 0.9500 .
C2 C1 1.409(4) .
C2 C3 1.499(5) .
C3 C1 1.385(4) 2_655
C14 C15 1.393(5) .
C14 H14 0.9500 .
C15 H15 0.9500 .
C1 C3 1.385(4) 2_655
C1 H1 0.9500 .
C35 C34 1.445(7) .
C34 H34A 0.9800 .
C34 H34B 0.9800 .
C34 H34C 0.9800 .
C6 H6 0.9500 .

loop_
_geom_torsion_atom_site_label_1
_geom_torsion_atom_site_label_2
_geom_torsion_atom_site_label_3
_geom_torsion_atom_site_label_4
_geom_torsion
_geom_torsion_site_symmetry_4
N2 Fe1 N1 C2 0.5(2) .
N5 Fe1 N1 C2 -105.6(2) .
N6 Fe1 N1 C2 105.5(2) .
N4 Fe1 N1 C2 177.8(2) .
N3 Fe1 N1 C2 -83.8(6) .
N2 Fe1 N1 C4 -170.7(3) .
N5 Fe1 N1 C4 83.2(2) .
N6 Fe1 N1 C4 -65.7(2) .
N4 Fe1 N1 C4 6.6(3) .
N3 Fe1 N1 C4 105.0(6) .
N1 Fe1 N2 C3 -5.0(2) .
N5 Fe1 N2 C3 81.6(2) .
N6 Fe1 N2 C3 -87.0(2) .
N4 Fe1 N2 C3 -147.3(12) .
N3 Fe1 N2 C3 164.9(2) .
N1 Fe1 N2 C10 -173.9(2) .
N5 Fe1 N2 C10 -87.3(2) .
N6 Fe1 N2 C10 104.1(2) .
N4 Fe1 N2 C10 43.8(14) .
N3 Fe1 N2 C10 -4.1(2) .
C10 C11 C12 C13 0.2(5) .
C11 C12 C13 C14 -0.6(5) .
N2 Fe1 N3 C16 -24.3(3) .
N1 Fe1 N3 C16 57.8(7) .
N5 Fe1 N3 C16 79.9(3) .
N6 Fe1 N3 C16 -131.7(3) .
N4 Fe1 N3 C16 159.0(3) .
N2 Fe1 N3 C20 171.7(2) .
N1 Fe1 N3 C20 -106.3(6) .
N5 Fe1 N3 C20 -84.1(2) .
N6 Fe1 N3 C20 64.2(2) .
N4 Fe1 N3 C20 -5.1(2) .
N2 Fe1 N4 C28 92.5(13) .
N1 Fe1 N4 C28 -49.1(2) .
N5 Fe1 N4 C28 -135.5(2) .
N6 Fe1 N4 C28 31.3(2) .
N3 Fe1 N4 C28 141.2(2) .
N2 Fe1 N4 C21 -24.3(14) .
N1 Fe1 N4 C21 -165.91(19) .
N5 Fe1 N4 C21 107.6(2) .
N6 Fe1 N4 C21 -85.5(2) .
N3 Fe1 N4 C21 24.32(19) .
N2 Fe1 N4 C22 -145.1(12) .
N1 Fe1 N4 C22 73.3(2) .
N5 Fe1 N4 C22 -13.1(2) .
N6 Fe1 N4 C22 153.7(2) .
N3 Fe1 N4 C22 -96.4(2) .
N2 Fe1 N6 C29 163.9(2) .
N1 Fe1 N6 C29 88.6(2) .
N5 Fe1 N6 C29 5.4(3) .
N4 Fe1 N6 C29 -19.9(2) .
N3 Fe1 N6 C29 -89.7(2) .
N2 Fe1 N6 C33 -4.6(3) .
N1 Fe1 N6 C33 -80.0(3) .
N5 Fe1 N6 C33 -163.2(2) .
N4 Fe1 N6 C33 171.5(3) .
N3 Fe1 N6 C33 101.7(3) .
N2 Fe1 N5 C23 172.8(2) .
N1 Fe1 N5 C23 -110.8(2) .
N6 Fe1 N5 C23 -28.9(4) .
N4 Fe1 N5 C23 -3.9(2) .
N3 Fe1 N5 C23 73.0(2) .
N2 Fe1 N5 C27 7.9(3) .
N1 Fe1 N5 C27 84.3(3) .
N6 Fe1 N5 C27 166.2(2) .
N4 Fe1 N5 C27 -168.8(3) .
N3 Fe1 N5 C27 -91.9(3) .
C2 N1 C4 C5 115.1(3) .
Fe1 N1 C4 C5 -74.0(3) .
C2 N1 C4 C9 -70.1(4) .
Fe1 N1 C4 C9 100.8(3) .
C12 C11 C10 C15 1.1(4) .
C12 C11 C10 N2 -173.8(3) .
C3 N2 C10 C11 -58.8(4) .
Fe1 N2 C10 C11 110.0(3) .
C3 N2 C10 C15 126.3(3) .
Fe1 N2 C10 C15 -64.9(3) .
C16 N3 C20 C19 0.9(5) .
Fe1 N3 C20 C19 166.6(3) .
C16 N3 C20 C21 178.2(3) .
Fe1 N3 C20 C21 -16.1(3) .
N3 C20 C19 C18 0.5(5) .
C21 C20 C19 C18 -176.6(3) .
C20 C19 C18 C17 -1.0(5) .
C19 C18 C17 C16 0.1(5) .
C20 N3 C16 C17 -1.9(5) .
Fe1 N3 C16 C17 -165.5(3) .
C18 C17 C16 N3 1.4(5) .
C28 N4 C21 C20 -156.4(3) .
C22 N4 C21 C20 78.7(3) .
Fe1 N4 C21 C20 -40.6(3) .
N3 C20 C21 N4 39.5(4) .
C19 C20 C21 N4 -143.1(3) .
C21 N4 C28 C29 77.5(3) .
C22 N4 C28 C29 -158.6(3) .
Fe1 N4 C28 C29 -38.7(3) .
C33 N6 C29 C30 -3.6(5) .
Fe1 N6 C29 C30 -172.9(2) .
C33 N6 C29 C28 173.3(3) .
Fe1 N6 C29 C28 4.0(4) .
N4 C28 C29 N6 25.1(4) .
N4 C28 C29 C30 -158.0(3) .
C29 N6 C33 C32 1.2(5) .
Fe1 N6 C33 C32 169.7(3) .
N6 C33 C32 C31 1.0(5) .
C33 C32 C31 C30 -0.9(5) .
C32 C31 C30 C29 -1.4(5) .
N6 C29 C30 C31 3.7(5) .
C28 C29 C30 C31 -173.1(3) .
C28 N4 C22 C23 145.7(3) .
C21 N4 C22 C23 -91.8(3) .
Fe1 N4 C22 C23 26.8(3) .
C27 N5 C23 C24 2.1(5) .
Fe1 N5 C23 C24 -163.2(3) .
C27 N5 C23 C22 -173.8(3) .
Fe1 N5 C23 C22 20.9(4) .
N4 C22 C23 N5 -32.6(4) .
N4 C22 C23 C24 151.5(3) .
N5 C23 C24 C25 -0.8(5) .
C22 C23 C24 C25 174.8(4) .
C23 C24 C25 C26 -1.8(6) .
C24 C25 C26 C27 3.1(6) .
C23 N5 C27 C26 -0.7(5) .
Fe1 N5 C27 C26 163.9(3) .
C25 C26 C27 N5 -1.9(6) .
C5 C4 C9 C8 2.5(5) .
N1 C4 C9 C8 -172.5(3) .
C4 C9 C8 C7 0.2(5) .
C9 C8 C7 C6 -2.0(6) .
C9 C4 C5 C6 -3.4(5) .
N1 C4 C5 C6 171.6(3) .
C4 N1 C2 C1 -7.1(4) .
Fe1 N1 C2 C1 -178.7(2) .
C4 N1 C2 C3 175.1(3) .
Fe1 N1 C2 C3 3.4(3) .
C10 N2 C3 C1 -4.8(4) 2_655
Fe1 N2 C3 C1 -174.4(2) 2_655
C10 N2 C3 C2 177.8(2) .
Fe1 N2 C3 C2 8.2(3) .
N1 C2 C3 N2 -7.6(4) .
C1 C2 C3 N2 174.4(3) .
N1 C2 C3 C1 174.7(3) 2_655
C1 C2 C3 C1 -3.2(4) 2_655
C12 C13 C14 C15 -0.2(5) .
C13 C14 C15 C10 1.4(5) .
C11 C10 C15 C14 -1.9(5) .
N2 C10 C15 C14 173.1(3) .
N1 C2 C1 C3 -174.4(3) 2_655
C3 C2 C1 C3 3.3(5) 2_655
O2 S1 C36 F2 178.1(3) .
O3 S1 C36 F2 -61.0(3) .
O1 S1 C36 F2 58.5(3) .
O2 S1 C36 F1 57.7(3) .
O3 S1 C36 F1 178.6(3) .
O1 S1 C36 F1 -61.9(4) .
O2 S1 C36 F3 -62.3(3) .
O3 S1 C36 F3 58.6(3) .
O1 S1 C36 F3 178.1(3) .
C8 C7 C6 C5 1.1(6) .
C4 C5 C6 C7 1.6(5) .
